data_4132676
loop_
_publ_author_name
'Brekalo, Ivana'
'Kane, Christopher M.'
'Ley, Amanda N.'
'Ramirez, Joseph R.'
'Fri\<s\<ci\'c, Tomislav'
'Holman, K. Travis'

_publ_section_title
;
 Use of a &quot;Shoe-Last&quot; Solid-State Template in the
 Mechanochemical Synthesis of High-Porosity RHO-Zinc Imidazolate.
;
_journal_issue 32
_journal_name_full 'Journal of the American Chemical Society'
_journal_page_first 10104
_journal_page_last 10108
_journal_paper_doi 10.1021/jacs.8b05471
_journal_volume 140
_journal_year 2018
_chemical_formula_moiety 'C40 H40 O8, 2(C5 H11 N O)'
_chemical_formula_sum 'C50 H62 N2 O10'
_chemical_formula_weight 850.9
_chemical_name_common MeMeCH2x2DEF
_space_group_crystal_system orthorhombic
_space_group_IT_number 62
_space_group_name_Hall '-P 2ac 2n'
_space_group_name_H-M_alt 'P n m a'
_atom_sites_solution_hydrogens geom
_audit_creation_method SHELXL-2018/1
_cell_angle_alpha 90
_cell_angle_beta 90
_cell_angle_gamma 90
_cell_formula_units_Z 4
_cell_length_a 23.143(8)
_cell_length_b 15.393(5)
_cell_length_c 12.944(5)
_cell_measurement_reflns_used 1091
_cell_measurement_temperature 293(2)
_cell_measurement_theta_max 26.339
_cell_measurement_theta_min 2.202
_cell_volume 4611(3)
_computing_cell_refinement 'SAINT V8.37A, Bruker-AXS'
_computing_data_collection 'APEX 2, Bruker-AXS'
_computing_data_reduction 'SAINT V8.37A, Bruker-AXS'
_computing_molecular_graphics 'X-SEED, L. Barbour (1999)'
_computing_structure_refinement 'SHELXL-2018/1 (Sheldrick, 2018)'
_computing_structure_solution 'SHELXS-Version 2013/1, G. Sheldrick'
_diffrn_ambient_temperature 293(2)
_diffrn_measured_fraction_theta_full 1.000
_diffrn_measured_fraction_theta_max 1.000
_diffrn_measurement_device_type 'Bruker APEXII CCD'
_diffrn_measurement_method 'omega scans'
_diffrn_radiation_probe x-ray
_diffrn_radiation_type MoK\a
_diffrn_radiation_wavelength 0.71073
_diffrn_reflns_av_R_equivalents 0.0304
_diffrn_reflns_av_unetI/netI 0.0153
_diffrn_reflns_Laue_measured_fraction_full 1.000
_diffrn_reflns_Laue_measured_fraction_max 1.000
_diffrn_reflns_limit_h_max 27
_diffrn_reflns_limit_h_min -27
_diffrn_reflns_limit_k_max 18
_diffrn_reflns_limit_k_min -18
_diffrn_reflns_limit_l_max 15
_diffrn_reflns_limit_l_min -15
_diffrn_reflns_number 43854
_diffrn_reflns_point_group_measured_fraction_full 1.000
_diffrn_reflns_point_group_measured_fraction_max 1.000
_diffrn_reflns_theta_full 25.000
_diffrn_reflns_theta_max 25.000
_diffrn_reflns_theta_min 1.760
_diffrn_source 'sealed xray tube'
_exptl_absorpt_coefficient_mu 0.089
_exptl_absorpt_correction_T_max 0.7454
_exptl_absorpt_correction_T_min 0.6299
_exptl_absorpt_correction_type multi-scan
_exptl_absorpt_process_details 'SADABS-2016/2, G. Sheldrick'
_exptl_crystal_colour colorless
_exptl_crystal_density_diffrn 1.226
_exptl_crystal_description block
_exptl_crystal_F_000 1824
_exptl_crystal_recrystallization_method DEF
_exptl_crystal_size_max 0.361
_exptl_crystal_size_mid 0.162
_exptl_crystal_size_min 0.126
_refine_diff_density_max 0.369
_refine_diff_density_min -0.338
_refine_diff_density_rms 0.048
_refine_ls_extinction_method none
_refine_ls_goodness_of_fit_ref 0.925
_refine_ls_hydrogen_treatment constr
_refine_ls_matrix_type full
_refine_ls_number_parameters 348
_refine_ls_number_reflns 4228
_refine_ls_number_restraints 0
_refine_ls_restrained_S_all 0.925
_refine_ls_R_factor_all 0.0865
_refine_ls_R_factor_gt 0.0674
_refine_ls_shift/su_max 0.000
_refine_ls_shift/su_mean 0.000
_refine_ls_structure_factor_coef Fsqd
_refine_ls_weighting_details 'w=1/[\s^2^(Fo^2^)+(0.1692P)^2^+2.2844P] where P=(Fo^2^+2Fc^2^)/3'
_refine_ls_weighting_scheme calc
_refine_ls_wR_factor_gt 0.2140
_refine_ls_wR_factor_ref 0.2370
_reflns_Friedel_coverage 0.000
_reflns_number_gt 3224
_reflns_number_total 4228
_reflns_threshold_expression 'I > 2\s(I)'
_cod_data_source_file ja8b05471_si_002.cif
_cod_data_source_block 17045_MeMeCH2xDEF
_cod_database_code 4132676
_shelx_shelxl_version_number 2018/1
_shelx_space_group_comment
;
The symmetry employed for this shelxl refinement is uniquely defined
by the following loop, which should always be used as a source of
symmetry information in preference to the above space-group names.
They are only intended as comments.
;

loop_
_space_group_symop_operation_xyz
'x, y, z'
'-x+1/2, -y, z+1/2'
'x+1/2, -y+1/2, -z+1/2'
'-x, y+1/2, -z'
'-x, -y, -z'
'x-1/2, y, -z-1/2'
'-x-1/2, y-1/2, z-1/2'
'x, -y-1/2, z'

loop_
_atom_site_label
_atom_site_type_symbol
_atom_site_fract_x
_atom_site_fract_y
_atom_site_fract_z
_atom_site_U_iso_or_equiv
_atom_site_adp_type
_atom_site_occupancy
_atom_site_site_symmetry_order
_atom_site_calc_flag
_atom_site_refinement_flags_posn
_atom_site_refinement_flags_adp
_atom_site_refinement_flags_occupancy
O1 O 0.49643(8) 0.67367(12) 0.11909(14) 0.0683(5) Uani 1 1 d . . .
O2 O 0.36460(11) 0.45930(12) 0.23966(17) 0.0846(7) Uani 1 1 d . . .
O3 O 0.27633(11) 0.45732(13) 0.33189(16) 0.0891(8) Uani 1 1 d . . .
O4 O 0.15230(7) 0.67329(17) 0.47685(15) 0.0844(7) Uani 1 1 d . . .
C1 C 0.50968(13) 0.750000 0.3196(3) 0.0550(8) Uani 1 2 d S T P
H1 H 0.540053 0.750001 0.266808 0.066 Uiso 1 2 calc R U P
C2 C 0.47249(9) 0.66982(14) 0.30071(19) 0.0506(6) Uani 1 1 d . . .
C3 C 0.46499(10) 0.63777(16) 0.20049(19) 0.0576(6) Uani 1 1 d . . .
C4 C 0.42868(12) 0.56788(17) 0.1786(2) 0.0633(7) Uani 1 1 d . . .
C5 C 0.39952(13) 0.53072(16) 0.2605(2) 0.0653(7) Uani 1 1 d . . .
C6 C 0.40702(11) 0.55798(14) 0.36267(19) 0.0548(6) Uani 1 1 d . . .
C7 C 0.44283(9) 0.62868(13) 0.37972(18) 0.0499(6) Uani 1 1 d . . .
H7 H 0.447126 0.649296 0.446812 0.060 Uiso 1 1 calc R U .
C8 C 0.37390(12) 0.51368(14) 0.4487(2) 0.0600(7) Uani 1 1 d . . .
H8 H 0.367215 0.453629 0.426546 0.072 Uiso 1 1 calc R U .
C9 C 0.31497(11) 0.55641(14) 0.45811(17) 0.0549(6) Uani 1 1 d . . .
C10 C 0.26904(13) 0.52904(17) 0.39704(19) 0.0671(8) Uani 1 1 d . . .
C11 C 0.21485(13) 0.5669(2) 0.4009(2) 0.0744(9) Uani 1 1 d . . .
C12 C 0.20748(10) 0.6371(2) 0.46772(19) 0.0651(7) Uani 1 1 d . . .
C13 C 0.25242(9) 0.66951(15) 0.52855(16) 0.0504(6) Uani 1 1 d . . .
C14 C 0.30549(10) 0.62788(14) 0.52231(16) 0.0473(5) Uani 1 1 d . . .
H14 H 0.335904 0.648378 0.562442 0.057 Uiso 1 1 calc R U .
C15 C 0.24295(13) 0.750000 0.5952(2) 0.0515(8) Uani 1 2 d S T P
H15 H 0.202185 0.749998 0.615664 0.062 Uiso 1 2 calc R U P
C16 C 0.42164(16) 0.5335(2) 0.0701(2) 0.0890(10) Uani 1 1 d . . .
H16A H 0.445009 0.567056 0.023614 0.133 Uiso 0.5 1 calc R U P
H16B H 0.433612 0.473794 0.067807 0.133 Uiso 0.5 1 calc R U P
H16C H 0.381832 0.537703 0.049888 0.133 Uiso 0.5 1 calc R U P
H16D H 0.395293 0.485313 0.070592 0.133 Uiso 0.5 1 calc R U P
H16E H 0.406690 0.578575 0.026399 0.133 Uiso 0.5 1 calc R U P
H16F H 0.458470 0.514666 0.044318 0.133 Uiso 0.5 1 calc R U P
C17 C 0.16493(16) 0.5348(3) 0.3343(3) 0.1105(15) Uani 1 1 d . . .
H17A H 0.131181 0.569180 0.348035 0.166 Uiso 0.5 1 calc R U P
H17B H 0.175128 0.540017 0.262646 0.166 Uiso 0.5 1 calc R U P
H17C H 0.157033 0.475060 0.350135 0.166 Uiso 0.5 1 calc R U P
H17D H 0.177714 0.486991 0.292509 0.166 Uiso 0.5 1 calc R U P
H17E H 0.133767 0.516154 0.377898 0.166 Uiso 0.5 1 calc R U P
H17F H 0.151862 0.581111 0.290409 0.166 Uiso 0.5 1 calc R U P
C18 C 0.47443(18) 0.750000 0.0743(3) 0.0709(10) Uani 1 2 d S T P
H18A H 0.432680 0.749999 0.080950 0.085 Uiso 1 2 calc R U P
H18B H 0.483570 0.750000 0.001123 0.085 Uiso 1 2 calc R U P
C19 C 0.30488(18) 0.4740(2) 0.2365(2) 0.0918(11) Uani 1 1 d . . .
H19A H 0.288068 0.437270 0.183536 0.110 Uiso 1 1 calc R U .
H19B H 0.298024 0.533918 0.216928 0.110 Uiso 1 1 calc R U .
C20 C 0.14141(16) 0.750000 0.4203(4) 0.0935(17) Uani 1 2 d S T P
H20A H 0.101368 0.749999 0.398160 0.112 Uiso 1 2 calc R U P
H20B H 0.165382 0.750002 0.358797 0.112 Uiso 1 2 calc R U P
C21 C 0.53974(16) 0.750000 0.4245(3) 0.0717(11) Uani 1 2 d S T P
H21A H 0.562364 0.698063 0.431596 0.108 Uiso 0.25 1 calc R U P
H21B H 0.564510 0.799844 0.429632 0.108 Uiso 0.25 1 calc R U P
H21C H 0.511252 0.752093 0.478382 0.108 Uiso 0.5 2 calc R U P
H21D H 0.529720 0.801937 0.461477 0.108 Uiso 0.25 1 calc R U P
H21E H 0.527574 0.700156 0.463442 0.108 Uiso 0.25 1 calc R U P
H21F H 0.580831 0.747907 0.414691 0.108 Uiso 0.5 2 calc R U P
C22 C 0.40704(14) 0.50932(18) 0.5508(2) 0.0732(8) Uani 1 1 d . . .
H22A H 0.383757 0.480615 0.601782 0.110 Uiso 0.5 1 calc R U P
H22B H 0.442274 0.477475 0.540893 0.110 Uiso 0.5 1 calc R U P
H22C H 0.415875 0.567118 0.573699 0.110 Uiso 0.5 1 calc R U P
H22D H 0.444181 0.536191 0.542467 0.110 Uiso 0.5 1 calc R U P
H22E H 0.385663 0.539330 0.603356 0.110 Uiso 0.5 1 calc R U P
H22F H 0.412062 0.449687 0.570551 0.110 Uiso 0.5 1 calc R U P
C23 C 0.27841(15) 0.750000 0.6940(2) 0.0538(8) Uani 1 2 d S T P
H23A H 0.270579 0.697926 0.732383 0.081 Uiso 0.25 1 calc R U P
H23B H 0.318767 0.752387 0.677150 0.081 Uiso 0.5 2 calc R U P
H23C H 0.268264 0.799687 0.735037 0.081 Uiso 0.25 1 calc R U P
H23D H 0.301161 0.802074 0.697330 0.081 Uiso 0.25 1 calc R U P
H23E H 0.252973 0.747613 0.752563 0.081 Uiso 0.5 2 calc R U P
H23F H 0.303476 0.700313 0.694676 0.081 Uiso 0.25 1 calc R U P
O1SA O 0.6197(2) 0.750000 0.6859(5) 0.1562(19) Uani 1 2 d S T P
N1SA N 0.51605(17) 0.750000 0.7322(4) 0.0956(13) Uani 1 2 d S T P
C1SA C 0.5739(2) 0.750000 0.7699(4) 0.1054(17) Uani 1 2 d S T P
H1SA H 0.582903 0.750000 0.839980 0.127 Uiso 1 2 calc R U P
C2SA C 0.5040(3) 0.6464(5) 0.7142(6) 0.0884(19) Uani 0.5 1 d . . P
H2S1 H 0.484594 0.638315 0.648471 0.106 Uiso 0.5 1 calc R U P
H2S2 H 0.540653 0.615884 0.711107 0.106 Uiso 0.5 1 calc R U P
C3SA C 0.4690(4) 0.6092(6) 0.7956(7) 0.123(3) Uani 0.5 1 d . . P
H3S1 H 0.432675 0.639244 0.799065 0.184 Uiso 0.5 1 calc R U P
H3S2 H 0.488762 0.614808 0.860446 0.184 Uiso 0.5 1 calc R U P
H3S3 H 0.462225 0.548823 0.781328 0.184 Uiso 0.5 1 calc R U P
C4SA C 0.4780(5) 0.7974(7) 0.7004(10) 0.135(4) Uani 0.5 1 d . . P
H4S1 H 0.494552 0.839024 0.652531 0.162 Uiso 0.5 1 calc R U P
H4S2 H 0.461744 0.829556 0.757899 0.162 Uiso 0.5 1 calc R U P
C5SA C 0.4322(2) 0.750000 0.6487(6) 0.165(4) Uani 1 2 d S T P
H5S1 H 0.421416 0.700579 0.689690 0.248 Uiso 0.5 1 calc R U P
H5S2 H 0.445456 0.730770 0.582306 0.248 Uiso 0.5 1 calc R U P
H5S3 H 0.399264 0.787286 0.640014 0.248 Uiso 0.5 1 calc R U P
N1SB N 0.2449(3) 0.2267(5) 0.5967(5) 0.109(4) Uani 0.5 1 d . . P
C4SB C 0.2103(6) 0.2056(10) 0.5177(11) 0.193(7) Uani 0.5 1 d . . P
H4S3 H 0.232625 0.169285 0.471131 0.231 Uiso 0.5 1 calc R U P
H4S4 H 0.179551 0.169605 0.545190 0.231 Uiso 0.5 1 calc R U P
C2SB C 0.2238(5) 0.2140(6) 0.6811(7) 0.133(4) Uani 0.5 1 d . . P
H2S3 H 0.257750 0.197230 0.720285 0.159 Uiso 0.5 1 calc R U P
H2S4 H 0.203471 0.159879 0.668951 0.159 Uiso 0.5 1 calc R U P
C3SB C 0.1902(2) 0.250000 0.7577(4) 0.0961(14) Uani 1 2 d S T P
H3S4 H 0.156901 0.277061 0.727355 0.144 Uiso 0.5 1 calc R U P
H3S5 H 0.212264 0.292732 0.794607 0.144 Uiso 0.5 1 calc R U P
H3S6 H 0.177981 0.205295 0.804583 0.144 Uiso 0.5 1 calc R U P
C6SB C 0.2955(6) 0.1894(17) 0.5927(11) 0.185(10) Uani 0.478(11) 1 d . . P
H6SB H 0.304431 0.155537 0.535404 0.222 Uiso 0.478(11) 1 calc R U P
O2SB O 0.3319(4) 0.1970(15) 0.6615(8) 0.184(7) Uani 0.478(11) 1 d . . P
C1SB C 0.307(2) 0.250000 0.612(4) 0.02(2) Uiso 0.04(2) 2 d S . P
H1SB H 0.324643 0.268515 0.551143 0.021 Uiso 0.022(11) 1 calc R U P
O1SB O 0.333(2) 0.250000 0.672(3) 0.02(2) Uiso 0.04(2) 2 d S . P
C5SB C 0.1837(5) 0.272(3) 0.4563(8) 0.235(19) Uani 0.5 1 d . . P
H5S4 H 0.213097 0.305688 0.422138 0.352 Uiso 0.5 1 calc R U P
H5S5 H 0.161328 0.309718 0.500096 0.352 Uiso 0.5 1 calc R U P
H5S6 H 0.158940 0.246115 0.405603 0.352 Uiso 0.5 1 calc R U P

loop_
_atom_site_aniso_label
_atom_site_aniso_U_11
_atom_site_aniso_U_22
_atom_site_aniso_U_33
_atom_site_aniso_U_23
_atom_site_aniso_U_13
_atom_site_aniso_U_12
O1 0.0614(11) 0.0775(12) 0.0659(11) -0.0032(9) 0.0255(9) 0.0048(9)
O2 0.1217(19) 0.0543(11) 0.0780(13) -0.0262(9) 0.0218(12) -0.0267(11)
O3 0.1243(18) 0.0758(13) 0.0671(12) -0.0261(10) 0.0183(11) -0.0570(12)
O4 0.0414(10) 0.148(2) 0.0636(12) 0.0036(12) -0.0001(8) -0.0248(11)
C1 0.0350(15) 0.063(2) 0.067(2) 0.000 0.0029(14) 0.000
C2 0.0415(11) 0.0500(12) 0.0602(14) -0.0021(10) 0.0051(10) 0.0107(9)
C3 0.0532(13) 0.0600(14) 0.0597(14) -0.0018(11) 0.0159(11) 0.0069(11)
C4 0.0756(16) 0.0554(13) 0.0588(15) -0.0131(11) 0.0154(13) 0.0040(12)
C5 0.0849(18) 0.0449(12) 0.0660(16) -0.0134(11) 0.0158(14) -0.0038(12)
C6 0.0681(15) 0.0386(11) 0.0576(14) -0.0049(10) 0.0094(11) 0.0054(10)
C7 0.0498(12) 0.0442(11) 0.0557(13) -0.0031(10) 0.0015(10) 0.0099(9)
C8 0.0872(18) 0.0350(11) 0.0579(14) -0.0034(10) 0.0089(13) -0.0048(11)
C9 0.0711(15) 0.0469(12) 0.0468(12) -0.0007(10) 0.0049(11) -0.0228(11)
C10 0.0835(19) 0.0678(16) 0.0499(14) -0.0093(11) 0.0073(13) -0.0394(14)
C11 0.0756(18) 0.100(2) 0.0476(14) -0.0042(14) -0.0015(12) -0.0515(17)
C12 0.0446(13) 0.103(2) 0.0476(13) 0.0019(13) 0.0018(10) -0.0270(13)
C13 0.0465(12) 0.0672(14) 0.0374(11) 0.0028(9) 0.0028(9) -0.0170(10)
C14 0.0513(12) 0.0499(12) 0.0407(11) -0.0005(9) 0.0002(9) -0.0160(9)
C15 0.0373(15) 0.081(2) 0.0361(15) 0.000 0.0037(12) 0.000
C16 0.114(3) 0.088(2) 0.0652(18) -0.0251(16) 0.0218(17) -0.0124(18)
C17 0.096(2) 0.164(4) 0.072(2) -0.016(2) -0.0130(17) -0.075(3)
C18 0.068(2) 0.086(3) 0.059(2) 0.000 0.0166(18) 0.000
C19 0.129(3) 0.088(2) 0.0581(17) -0.0266(15) 0.0124(18) -0.055(2)
C20 0.0379(19) 0.179(5) 0.063(2) 0.000 -0.0136(17) 0.000
C21 0.0490(19) 0.078(2) 0.088(3) 0.000 -0.0140(18) 0.000
C22 0.093(2) 0.0568(15) 0.0697(17) 0.0113(13) 0.0055(15) 0.0109(14)
C23 0.0615(19) 0.0619(19) 0.0380(16) 0.000 -0.0016(14) 0.000
O1SA 0.117(3) 0.179(5) 0.172(5) 0.000 -0.018(3) 0.000
N1SA 0.070(2) 0.104(3) 0.113(3) 0.000 -0.027(2) 0.000
C1SA 0.073(3) 0.159(5) 0.084(3) 0.000 -0.018(3) 0.000
C2SA 0.091(5) 0.076(4) 0.098(5) 0.001(4) -0.011(4) -0.026(4)
C3SA 0.122(6) 0.130(7) 0.115(6) 0.031(5) 0.017(5) -0.025(6)
C4SA 0.137(8) 0.086(5) 0.181(10) 0.054(6) 0.032(8) 0.007(6)
C5SA 0.051(3) 0.305(11) 0.139(6) 0.000 -0.027(3) 0.000
N1SB 0.097(4) 0.133(11) 0.098(4) -0.037(5) -0.004(3) 0.026(4)
C4SB 0.197(13) 0.239(17) 0.141(10) -0.090(11) -0.041(9) 0.003(11)
C2SB 0.192(9) 0.127(7) 0.079(5) 0.036(4) 0.017(6) 0.036(6)
C3SB 0.095(3) 0.106(4) 0.087(3) 0.000 0.004(3) 0.000
C6SB 0.109(9) 0.33(3) 0.113(9) 0.024(12) 0.028(7) 0.043(13)
O2SB 0.118(5) 0.29(2) 0.148(7) 0.026(9) 0.017(5) 0.018(8)
C5SB 0.155(9) 0.47(5) 0.082(5) 0.070(17) 0.013(6) 0.12(2)

loop_
_atom_type_symbol
_atom_type_description
_atom_type_scat_dispersion_real
_atom_type_scat_dispersion_imag
_atom_type_scat_source
C C 0.0033 0.0016 'International Tables Vol C Tables 4.2.6.8 and 6.1.1.4'
H H 0.0000 0.0000 'International Tables Vol C Tables 4.2.6.8 and 6.1.1.4'
N N 0.0061 0.0033 'International Tables Vol C Tables 4.2.6.8 and 6.1.1.4'
O O 0.0106 0.0060 'International Tables Vol C Tables 4.2.6.8 and 6.1.1.4'

loop_
_geom_angle_atom_site_label_1
_geom_angle_atom_site_label_2
_geom_angle_atom_site_label_3
_geom_angle
_geom_angle_site_symmetry_1
_geom_angle_site_symmetry_3
C3 O1 C18 117.0(2) . .
C5 O2 C19 116.8(2) . .
C10 O3 C19 115.9(2) . .
C12 O4 C20 116.9(2) . .
C2 C1 C2 108.1(2) 8_575 .
C2 C1 C21 113.6(2) 8_575 .
C2 C1 C21 113.6(2) . .
C2 C1 H1 107.1 8_575 .
C2 C1 H1 107.1 . .
C21 C1 H1 107.1 . .
C7 C2 C3 117.5(2) . .
C7 C2 C1 122.1(2) . .
C3 C2 C1 120.3(2) . .
O1 C3 C4 117.8(2) . .
O1 C3 C2 119.8(2) . .
C4 C3 C2 122.4(2) . .
C5 C4 C3 117.3(2) . .
C5 C4 C16 121.1(3) . .
C3 C4 C16 121.7(2) . .
C4 C5 O2 117.5(2) . .
C4 C5 C6 122.8(2) . .
O2 C5 C6 119.5(2) . .
C7 C6 C5 117.4(2) . .
C7 C6 C8 122.7(2) . .
C5 C6 C8 119.8(2) . .
C6 C7 C2 122.5(2) . .
C6 C7 H7 118.7 . .
C2 C7 H7 118.7 . .
C6 C8 C9 108.6(2) . .
C6 C8 C22 113.7(2) . .
C9 C8 C22 113.5(2) . .
C6 C8 H8 106.9 . .
C9 C8 H8 106.9 . .
C22 C8 H8 106.9 . .
C10 C9 C14 117.2(3) . .
C10 C9 C8 120.6(2) . .
C14 C9 C8 122.0(2) . .
C9 C10 C11 123.0(2) . .
C9 C10 O3 119.3(3) . .
C11 C10 O3 117.6(2) . .
C10 C11 C12 117.4(2) . .
C10 C11 C17 122.0(3) . .
C12 C11 C17 120.6(3) . .
C13 C12 O4 119.4(3) . .
C13 C12 C11 122.4(3) . .
O4 C12 C11 118.2(2) . .
C14 C13 C12 117.5(2) . .
C14 C13 C15 122.4(2) . .
C12 C13 C15 120.1(2) . .
C13 C14 C9 122.5(2) . .
C13 C14 H14 118.7 . .
C9 C14 H14 118.7 . .
C13 C15 C13 108.6(2) 8_575 .
C13 C15 C23 113.47(17) 8_575 .
C13 C15 C23 113.47(17) . .
C13 C15 H15 106.9 8_575 .
C13 C15 H15 106.9 . .
C23 C15 H15 106.9 . .
C4 C16 H16A 109.5 . .
C4 C16 H16B 109.5 . .
H16A C16 H16B 109.5 . .
C4 C16 H16C 109.5 . .
H16A C16 H16C 109.5 . .
H16B C16 H16C 109.5 . .
H16D C16 H16E 109.5 . .
H16D C16 H16F 109.5 . .
H16E C16 H16F 109.5 . .
C11 C17 H17A 109.5 . .
C11 C17 H17B 109.5 . .
H17A C17 H17B 109.5 . .
C11 C17 H17C 109.5 . .
H17A C17 H17C 109.5 . .
H17B C17 H17C 109.5 . .
H17D C17 H17E 109.5 . .
H17D C17 H17F 109.5 . .
H17E C17 H17F 109.5 . .
O1 C18 O1 113.4(3) . 8_575
O1 C18 H18A 108.9 . .
O1 C18 H18A 108.9 8_575 .
O1 C18 H18B 108.9 . .
O1 C18 H18B 108.9 8_575 .
H18A C18 H18B 107.7 . .
O2 C19 O3 113.8(3) . .
O2 C19 H19A 108.8 . .
O3 C19 H19A 108.8 . .
O2 C19 H19B 108.8 . .
O3 C19 H19B 108.8 . .
H19A C19 H19B 107.7 . .
O4 C20 O4 113.5(3) . 8_575
O4 C20 H20A 108.9 . .
O4 C20 H20A 108.9 8_575 .
O4 C20 H20B 108.9 . .
O4 C20 H20B 108.9 8_575 .
H20A C20 H20B 107.7 . .
C1 C21 H21A 109.5 . .
C1 C21 H21B 109.5 . .
H21A C21 H21B 109.5 . .
C1 C21 H21C 109.5 . .
H21A C21 H21C 109.5 . .
H21B C21 H21C 109.5 . .
H21D C21 H21E 109.5 . .
H21D C21 H21F 109.5 . .
H21E C21 H21F 109.5 . .
C8 C22 H22A 109.5 . .
C8 C22 H22B 109.5 . .
H22A C22 H22B 109.5 . .
C8 C22 H22C 109.5 . .
H22A C22 H22C 109.5 . .
H22B C22 H22C 109.5 . .
H22D C22 H22E 109.5 . .
H22D C22 H22F 109.5 . .
H22E C22 H22F 109.5 . .
C15 C23 H23A 109.5 . .
C15 C23 H23B 109.5 . .
H23A C23 H23B 109.5 . .
C15 C23 H23C 109.5 . .
H23A C23 H23C 109.5 . .
H23B C23 H23C 109.5 . .
H23D C23 H23E 109.5 . .
H23D C23 H23F 109.5 . .
H23E C23 H23F 109.5 . .
C4SA N1SA C4SA 73.8(12) 8_575 .
C4SA N1SA C1SA 142.8(6) 8_575 .
C4SA N1SA C1SA 142.8(6) . .
C4SA N1SA C2SA 40.8(6) 8_575 .
C4SA N1SA C2SA 114.4(8) . .
C1SA N1SA C2SA 102.1(3) . .
C4SA N1SA C2SA 114.4(8) 8_575 8_575
C4SA N1SA C2SA 40.8(6) . 8_575
C1SA N1SA C2SA 102.1(3) . 8_575
C2SA N1SA C2SA 154.3(6) . 8_575
N1SA C1SA O1SA 114.2(5) . .
N1SA C1SA H1SA 122.9 . .
O1SA C1SA H1SA 122.9 . .
C3SA C2SA N1SA 112.1(7) . .
C3SA C2SA H2S1 109.2 . .
N1SA C2SA H2S1 109.2 . .
C3SA C2SA H2S2 109.2 . .
N1SA C2SA H2S2 109.2 . .
H2S1 C2SA H2S2 107.9 . .
C3SA C2SA H4S1 129.7(11) . 8_575
N1SA C2SA H4S1 85.4(7) . 8_575
H2S1 C2SA H4S1 25.7 . 8_575
H2S2 C2SA H4S1 108.2 . 8_575
C2SA C3SA C4SA 33.8(4) . 8_575
C2SA C3SA H3S1 109.5 . .
C4SA C3SA H3S1 76.2 8_575 .
C2SA C3SA H3S2 109.5 . .
C4SA C3SA H3S2 116.4 8_575 .
H3S1 C3SA H3S2 109.5 . .
C2SA C3SA H3S3 109.5 . .
C4SA C3SA H3S3 128.6 8_575 .
H3S1 C3SA H3S3 109.5 . .
H3S2 C3SA H3S3 109.5 . .
N1SA C4SA C5SA 112.6(8) . .
N1SA C4SA H4S1 109.1 . .
C5SA C4SA H4S1 109.1 . .
N1SA C4SA H4S2 109.1 . .
C5SA C4SA H4S2 109.1 . .
H4S1 C4SA H4S2 107.8 . .
N1SA C4SA H5S1 140.4(13) . 8_575
C5SA C4SA H5S1 40(5) . 8_575
H4S1 C4SA H5S1 108.1 . 8_575
H4S2 C4SA H5S1 71.5 . 8_575
C4SA C5SA C4SA 60.4(8) . 8_575
C4SA C5SA H5S1 109.5 . .
C4SA C5SA H5S1 62.4 8_575 .
C4SA C5SA H5S2 109.5 . .
C4SA C5SA H5S2 91.3 8_575 .
H5S1 C5SA H5S2 109.5 . .
C4SA C5SA H5S3 109.5 . .
C4SA C5SA H5S3 159.2 8_575 .
H5S1 C5SA H5S3 109.5 . .
H5S2 C5SA H5S3 109.5 . .
C4SA C5SA H5S1 62.4(14) . 8_575
C4SA C5SA H5S1 109(2) 8_575 8_575
H5S1 C5SA H5S1 104.8 . 8_575
H5S2 C5SA H5S1 145.3 . 8_575
H5S3 C5SA H5S1 52.1 . 8_575
C4SA C5SA H5S2 91(6) . 8_575
C4SA C5SA H5S2 109.5(13) 8_575 8_575
H5S1 C5SA H5S2 145.3 . 8_575
H5S2 C5SA H5S2 35.9 . 8_575
H5S3 C5SA H5S2 88.0 . 8_575
H5S1 C5SA H5S2 109.5 8_575 8_575
C4SA C5SA H5S3 159.2(18) . 8_575
C4SA C5SA H5S3 109(2) 8_575 8_575
H5S1 C5SA H5S3 52.1 . 8_575
H5S2 C5SA H5S3 88.0 . 8_575
H5S3 C5SA H5S3 73.4 . 8_575
H5S1 C5SA H5S3 109.5 8_575 8_575
H5S2 C5SA H5S3 109.5 8_575 8_575
C2SB N1SB C6SB 109.0(9) . .
C2SB N1SB C4SB 114.1(11) . .
C6SB N1SB C4SB 113.5(12) . .
C2SB N1SB C1SB 108(2) . .
C6SB N1SB C1SB 41.3(14) . .
C4SB N1SB C1SB 137(2) . .
C5SB C4SB N1SB 120.3(16) . .
C5SB C4SB H4S3 107.2 . .
N1SB C4SB H4S3 107.2 . .
C5SB C4SB H4S4 107.2 . .
N1SB C4SB H4S4 107.2 . .
H4S3 C4SB H4S4 106.9 . .
C5SB C4SB H5S4 65(8) . 8_565
N1SB C4SB H5S4 139(7) . 8_565
H4S3 C4SB H5S4 43.9 . 8_565
H4S4 C4SB H5S4 108.8 . 8_565
C5SB C4SB H5S5 68(8) . 8_565
N1SB C4SB H5S5 140(8) . 8_565
H4S3 C4SB H5S5 106.1 . 8_565
H4S4 C4SB H5S5 41.5 . 8_565
H5S4 C4SB H5S5 80.3 8_565 8_565
N1SB C2SB C3SB 144.3(8) . .
N1SB C2SB H2S3 100.8 . .
C3SB C2SB H2S3 100.8 . .
N1SB C2SB H2S4 100.8 . .
C3SB C2SB H2S4 100.8 . .
H2S3 C2SB H2S4 104.4 . .
N1SB C2SB H3S5 165.3(13) . 8_565
C3SB C2SB H3S5 38.7(19) . 8_565
H2S3 C2SB H3S5 67.2 . 8_565
H2S4 C2SB H3S5 90.7 . 8_565
C2SB C3SB H3S4 109.5 . .
C2SB C3SB H3S5 109.5 . .
H3S4 C3SB H3S5 109.5 . .
C2SB C3SB H3S6 109.5 . .
H3S4 C3SB H3S6 109.5 . .
H3S5 C3SB H3S6 109.5 . .
C2SB C3SB H3S4 89(2) . 8_565
H3S4 C3SB H3S4 51.4 . 8_565
H3S5 C3SB H3S4 158.1 . 8_565
H3S6 C3SB H3S4 73.2 . 8_565
C2SB C3SB H3S5 77.4(11) . 8_565
H3S4 C3SB H3S5 158.1 . 8_565
H3S5 C3SB H3S5 86.5 . 8_565
H3S6 C3SB H3S5 49.5 . 8_565
H3S4 C3SB H3S5 109.5 8_565 8_565
C2SB C3SB H3S6 155.5(13) . 8_565
H3S4 C3SB H3S6 73.2 . 8_565
H3S5 C3SB H3S6 49.5 . 8_565
H3S6 C3SB H3S6 91.6 . 8_565
H3S4 C3SB H3S6 109.5 8_565 8_565
H3S5 C3SB H3S6 109.5 8_565 8_565
O2SB C6SB N1SB 122.9(15) . .
O2SB C6SB H6SB 118.5 . .
N1SB C6SB H6SB 118.5 . .
O2SB C6SB H1SB 83(3) . 8_565
N1SB C6SB H1SB 108(3) . 8_565
H6SB C6SB H1SB 78.4 . 8_565
C6SB O2SB O2SB 95.4(12) . 8_565
O1SB C1SB N1SB 134(5) . .
O1SB C1SB H1SB 113.2 . .
N1SB C1SB H1SB 113.2 . .
O1SB C1SB H1SB 113(4) . 8_565
N1SB C1SB H1SB 104(2) . 8_565
H1SB C1SB H1SB 35.7 . 8_565
C4SB C5SB H5S4 109.5 . .
C4SB C5SB H5S5 109.5 . .
H5S4 C5SB H5S5 109.5 . .
C4SB C5SB H5S6 109.5 . .
H5S4 C5SB H5S6 109.5 . .
H5S5 C5SB H5S6 109.5 . .
C4SB C5SB H5S4 51(3) . 8_565
H5S4 C5SB H5S4 88.3 . 8_565
H5S5 C5SB H5S4 158.5 . 8_565
H5S6 C5SB H5S4 74.0 . 8_565
C4SB C5SB H5S5 48(2) . 8_565
H5S4 C5SB H5S5 151.9 . 8_565
H5S5 C5SB H5S5 95.5 . 8_565
H5S6 C5SB H5S5 72.2 . 8_565
H5S4 C5SB H5S5 64.8 8_565 8_565

loop_
_geom_bond_atom_site_label_1
_geom_bond_atom_site_label_2
_geom_bond_distance
_geom_bond_site_symmetry_2
O1 C3 1.395(3) .
O1 C18 1.406(3) .
O2 C5 1.391(3) .
O2 C19 1.401(5) .
O3 C10 1.399(3) .
O3 C19 1.423(4) .
O4 C12 1.398(3) .
O4 C20 1.412(3) .
C1 C2 1.524(3) 8_575
C1 C2 1.524(3) .
C1 C21 1.526(5) .
C1 H1 0.9800 .
C2 C7 1.385(3) .
C2 C3 1.399(4) .
C3 C4 1.394(4) .
C4 C5 1.381(4) .
C4 C16 1.510(4) .
C5 C6 1.398(4) .
C6 C7 1.386(3) .
C6 C8 1.514(3) .
C7 H7 0.9300 .
C8 C9 1.519(4) .
C8 C22 1.529(4) .
C8 H8 0.9800 .
C9 C10 1.390(4) .
C9 C14 1.396(3) .
C10 C11 1.384(4) .
C11 C12 1.395(4) .
C11 C17 1.524(4) .
C12 C13 1.397(3) .
C13 C14 1.388(3) .
C13 C15 1.525(3) .
C14 H14 0.9300 .
C15 C23 1.521(4) .
C15 H15 0.9800 .
C16 H16A 0.9600 .
C16 H16B 0.9600 .
C16 H16C 0.9600 .
C16 H16D 0.9600 .
C16 H16E 0.9600 .
C16 H16F 0.9600 .
C17 H17A 0.9600 .
C17 H17B 0.9600 .
C17 H17C 0.9600 .
C17 H17D 0.9600 .
C17 H17E 0.9600 .
C17 H17F 0.9600 .
C18 H18A 0.9700 .
C18 H18B 0.9700 .
C19 H19A 0.9700 .
C19 H19B 0.9700 .
C20 H20A 0.9700 .
C20 H20B 0.9700 .
C21 H21A 0.9600 .
C21 H21B 0.9600 .
C21 H21C 0.9600 .
C21 H21D 0.9600 .
C21 H21E 0.9600 .
C21 H21F 0.9600 .
C22 H22A 0.9600 .
C22 H22B 0.9600 .
C22 H22C 0.9600 .
C22 H22D 0.9600 .
C22 H22E 0.9600 .
C22 H22F 0.9600 .
C23 H23A 0.9600 .
C23 H23B 0.9600 .
C23 H23C 0.9600 .
C23 H23D 0.9600 .
C23 H23E 0.9600 .
C23 H23F 0.9600 .
O1SA C1SA 1.518(8) .
N1SA C4SA 1.216(10) 8_575
N1SA C4SA 1.216(10) .
N1SA C1SA 1.426(6) .
N1SA C2SA 1.636(8) .
N1SA C2SA 1.636(8) 8_575
C1SA H1SA 0.9300 .
C2SA C3SA 1.448(11) .
C2SA H2S1 0.9700 .
C2SA H2S2 0.9700 .
C2SA H4S1 0.858(16) 8_575
C3SA C4SA 1.906(15) 8_575
C3SA H3S1 0.9600 .
C3SA H3S2 0.9600 .
C3SA H3S3 0.9600 .
C4SA C5SA 1.451(13) .
C4SA H4S1 0.9700 .
C4SA H4S2 0.9700 .
C5SA H5S1 0.9600 .
C5SA H5S2 0.9600 .
C5SA H5S3 0.9600 .
C5SA H5S1 0.96(11) 8_575
C5SA H5S2 0.96(6) 8_575
C5SA H5S3 0.96(11) 8_575
N1SB C2SB 1.212(9) .
N1SB C6SB 1.305(14) .
N1SB C4SB 1.340(13) .
N1SB C1SB 1.49(6) .
C4SB C5SB 1.44(3) .
C4SB H4S3 0.9700 .
C4SB H4S4 0.9700 .
C4SB H5S4 1.25(3) 8_565
C4SB H5S5 1.18(4) 8_565
C2SB C3SB 1.377(10) .
C2SB H2S3 0.9700 .
C2SB H2S4 0.9700 .
C3SB H3S4 0.9600 .
C3SB H3S5 0.9600 .
C3SB H3S6 0.9600 .
C3SB H3S4 0.96(4) 8_565
C3SB H3S5 0.96(5) 8_565
C3SB H3S6 0.96(3) 8_565
C6SB O2SB 1.231(15) .
C6SB H6SB 0.9300 .
C6SB H1SB 1.08(5) 8_565
O2SB O2SB 1.63(5) 8_565
C1SB O1SB 0.99(8) .
C1SB H1SB 0.9300 .
C1SB H1SB 0.9300 8_565
C5SB H5S4 0.9600 .
C5SB H5S5 0.9600 .
C5SB H5S6 0.9600 .
